data_7021567
loop_
_publ_author_name
'Abubekerov, Mark'
'Gianetti, Thomas L.'
'Kunishita, Atsushi'
'Arnold, John'

_publ_section_title
;
 Synthesis and characterization of coordinatively unsaturated nickel(ii)
 and manganese(ii) alkyl complexes supported by the
 hydrotris(3-phenyl-5-methylpyrazolyl)borate (Tp(Ph,Me)) ligand.
;
_journal_issue 29
_journal_name_full 'Dalton transactions (Cambridge, England : 2003)'
_journal_page_first 10525
_journal_page_last 10532
_journal_paper_doi 10.1039/c3dt51087e
_journal_volume 42
_journal_year 2013
_chemical_formula_moiety 'C30 H28 B Co N9'
_chemical_formula_sum 'C30 H28 B Co N9'
_chemical_formula_weight 584.35
_chemical_name_common 'Complex 12'
_chemical_temperature_decomposition 156.0(10)
_space_group_IT_number 14
_symmetry_cell_setting monoclinic
_symmetry_space_group_name_Hall '-P 2yn'
_symmetry_space_group_name_H-M 'P 1 21/n 1'
_atom_sites_solution_hydrogens geom
_atom_sites_solution_primary direct
_atom_sites_solution_secondary difmap
_cell_angle_alpha 90.00
_cell_angle_beta 98.804(2)
_cell_angle_gamma 90.00
_cell_formula_units_Z 4
_cell_length_a 11.6205(13)
_cell_length_b 16.0625(18)
_cell_length_c 15.4390(17)
_cell_measurement_reflns_used 9902
_cell_measurement_temperature 173(2)
_cell_measurement_theta_max 25.37
_cell_measurement_theta_min 2.18
_cell_volume 2847.8(5)
_computing_cell_refinement 'Bruker APEX2 v.2011.4'
_computing_data_collection 'Bruker APEX2 v.2011.4'
_computing_data_reduction 'Bruker APEX2 v.2011.4'
_computing_molecular_graphics ORTEP-32
_computing_publication_material WinGX
_computing_structure_refinement 'SHELXL-97 (Sheldrick, 2008)'
_computing_structure_solution SIR-2004
_diffrn_ambient_temperature 173(2)
_diffrn_detector_area_resol_mean 8.366
_diffrn_measured_fraction_theta_full 1.000
_diffrn_measured_fraction_theta_max 0.999
_diffrn_measurement_device_type 'Bruker APEX-I CCD'
_diffrn_measurement_method 'phi and omega scans'
_diffrn_radiation_monochromator graphite
_diffrn_radiation_source 'fine-focus sealed tube'
_diffrn_radiation_type MoK\a
_diffrn_radiation_wavelength 0.71073
_diffrn_reflns_av_R_equivalents 0.0297
_diffrn_reflns_av_sigmaI/netI 0.0124
_diffrn_reflns_limit_h_max 13
_diffrn_reflns_limit_h_min -14
_diffrn_reflns_limit_k_max 19
_diffrn_reflns_limit_k_min -19
_diffrn_reflns_limit_l_max 18
_diffrn_reflns_limit_l_min -18
_diffrn_reflns_number 65906
_diffrn_reflns_theta_full 25.00
_diffrn_reflns_theta_max 25.39
_diffrn_reflns_theta_min 1.84
_exptl_absorpt_coefficient_mu 0.640
_exptl_absorpt_correction_T_max 0.968
_exptl_absorpt_correction_T_min 0.811
_exptl_absorpt_correction_type multi-scan
_exptl_absorpt_process_details SADABS
_exptl_crystal_colour blue
_exptl_crystal_density_diffrn 1.363
_exptl_crystal_density_method 'not measured'
_exptl_crystal_description plate
_exptl_crystal_F_000 1212
_exptl_crystal_size_max 0.44
_exptl_crystal_size_mid 0.30
_exptl_crystal_size_min 0.07
_refine_diff_density_max 0.277
_refine_diff_density_min -0.310
_refine_diff_density_rms 0.042
_refine_ls_extinction_method none
_refine_ls_goodness_of_fit_ref 1.059
_refine_ls_hydrogen_treatment mixed
_refine_ls_matrix_type full
_refine_ls_number_parameters 377
_refine_ls_number_reflns 5221
_refine_ls_number_restraints 0
_refine_ls_restrained_S_all 1.059
_refine_ls_R_factor_all 0.0302
_refine_ls_R_factor_gt 0.0265
_refine_ls_shift/su_max 0.000
_refine_ls_shift/su_mean 0.000
_refine_ls_structure_factor_coef Fsqd
_refine_ls_weighting_details 'calc w=1/[\s^2^(Fo^2^)+(0.0337P)^2^+1.5976P] where P=(Fo^2^+2Fc^2^)/3'
_refine_ls_weighting_scheme calc
_refine_ls_wR_factor_gt 0.0680
_refine_ls_wR_factor_ref 0.0710
_reflns_number_gt 4737
_reflns_number_total 5221
_reflns_threshold_expression >2sigma(I)
_cod_data_source_file c3dt51087e.txt
_cod_data_source_block (7)
_cod_depositor_comments
;
The following automatic conversions were performed:

'_chemical_melting_point' tag was changed to
'_chemical_temperature_decomposition' since the value had been given
as '155-157 (decomp.)'. The value was changed to '156.0(10)' - the
average value was taken and precision was
estimated.

'_symmetry_cell_setting' value 'Monoclinic' changed to
'monoclinic' according to
/home/saulius/struct/CIF-dictionaries/cif_core.dic dictionary named
'cif_core.dic' version 2.4.2 from 2011-04-26.

Automatic conversion script
Id: cif_fix_values 1891 2012-01-12 08:04:46Z andrius 
;
_cod_original_sg_symbol_H-M P2(1)/n
_cod_database_code 7021567

loop_
_symmetry_equiv_pos_as_xyz
'x, y, z'
'-x+1/2, y+1/2, -z+1/2'
'-x, -y, -z'
'x-1/2, -y-1/2, z-1/2'

loop_
_atom_site_label
_atom_site_type_symbol
_atom_site_fract_x
_atom_site_fract_y
_atom_site_fract_z
_atom_site_U_iso_or_equiv
_atom_site_adp_type
_atom_site_occupancy
_atom_site_symmetry_multiplicity
_atom_site_calc_flag
_atom_site_refinement_flags
C1 C 0.67550(14) 0.05003(10) 0.95064(11) 0.0269(3) Uani 1 1 d .
H1A H 0.6826 -0.0075 0.9676 0.040 Uiso 1 1 calc R
H1B H 0.7103 0.0843 0.9985 0.040 Uiso 1 1 calc R
H1C H 0.7145 0.0591 0.9009 0.040 Uiso 1 1 calc R
C2 C 0.54960(13) 0.07202(9) 0.92709(9) 0.0210(3) Uani 1 1 d .
C3 C 0.49030(13) 0.13925(9) 0.95375(10) 0.0228(3) Uani 1 1 d .
H3 H 0.5208 0.1813 0.9919 0.027 Uiso 1 1 calc R
C4 C 0.37538(13) 0.13165(9) 0.91225(9) 0.0208(3) Uani 1 1 d .
C5 C 0.27509(13) 0.18693(9) 0.91550(9) 0.0215(3) Uani 1 1 d .
C6 C 0.29209(15) 0.27281(10) 0.92152(11) 0.0273(3) Uani 1 1 d .
H6 H 0.3670 0.2945 0.9270 0.033 Uiso 1 1 calc R
C7 C 0.19783(16) 0.32589(10) 0.91933(11) 0.0323(4) Uani 1 1 d .
H7 H 0.2099 0.3831 0.9231 0.039 Uiso 1 1 calc R
C8 C 0.08589(15) 0.29448(11) 0.91157(11) 0.0303(4) Uani 1 1 d .
H8 H 0.0227 0.3305 0.9087 0.036 Uiso 1 1 calc R
C9 C 0.06829(15) 0.20931(11) 0.90812(11) 0.0301(4) Uani 1 1 d .
H9 H -0.0066 0.1878 0.9044 0.036 Uiso 1 1 calc R
C10 C 0.16252(14) 0.15594(10) 0.91022(10) 0.0251(3) Uani 1 1 d .
H10 H 0.1502 0.0987 0.9081 0.030 Uiso 1 1 calc R
C11 C 0.55295(14) -0.23895(10) 0.83547(11) 0.0281(4) Uani 1 1 d .
H11A H 0.5839 -0.2317 0.7818 0.042 Uiso 1 1 calc R
H11B H 0.5493 -0.2973 0.8484 0.042 Uiso 1 1 calc R
H11C H 0.6024 -0.2114 0.8823 0.042 Uiso 1 1 calc R
C12 C 0.43340(13) -0.20239(9) 0.82599(9) 0.0215(3) Uani 1 1 d .
C13 C 0.32850(14) -0.24224(9) 0.82586(10) 0.0223(3) Uani 1 1 d .
H13 H 0.3167 -0.2991 0.8320 0.027 Uiso 1 1 calc R
C14 C 0.24338(13) -0.18012(9) 0.81464(9) 0.0199(3) Uani 1 1 d .
C15 C 0.11735(13) -0.18855(9) 0.81438(10) 0.0217(3) Uani 1 1 d .
C16 C 0.06033(15) -0.26144(10) 0.78214(11) 0.0276(3) Uani 1 1 d .
H16 H 0.1016 -0.3031 0.7584 0.033 Uiso 1 1 calc R
C17 C -0.05712(15) -0.27190(11) 0.78533(12) 0.0358(4) Uani 1 1 d .
H17 H -0.0945 -0.3205 0.7638 0.043 Uiso 1 1 calc R
C18 C -0.11894(15) -0.21037(13) 0.82046(13) 0.0414(5) Uani 1 1 d .
H18 H -0.1978 -0.2178 0.8229 0.050 Uiso 1 1 calc R
C19 C -0.06392(15) -0.13782(12) 0.85207(13) 0.0382(4) Uani 1 1 d .
H19 H -0.1060 -0.0962 0.8751 0.046 Uiso 1 1 calc R
C20 C 0.05399(14) -0.12689(11) 0.84947(11) 0.0284(4) Uani 1 1 d .
H20 H 0.0908 -0.0782 0.8713 0.034 Uiso 1 1 calc R
C21 C 0.68414(14) -0.01521(12) 0.68606(11) 0.0313(4) Uani 1 1 d .
H21A H 0.7191 0.0149 0.7371 0.047 Uiso 1 1 calc R
H21B H 0.7236 -0.0017 0.6376 0.047 Uiso 1 1 calc R
H21C H 0.6904 -0.0739 0.6975 0.047 Uiso 1 1 calc R
C22 C 0.55879(13) 0.00828(9) 0.66424(10) 0.0219(3) Uani 1 1 d .
C23 C 0.50276(13) 0.05103(9) 0.59282(10) 0.0230(3) Uani 1 1 d .
H23 H 0.5362 0.0725 0.5466 0.028 Uiso 1 1 calc R
C24 C 0.38595(13) 0.05579(9) 0.60348(9) 0.0196(3) Uani 1 1 d .
C25 C 0.28955(13) 0.09273(9) 0.54229(9) 0.0218(3) Uani 1 1 d .
C26 C 0.30871(15) 0.16649(10) 0.49847(10) 0.0276(3) Uani 1 1 d .
H26 H 0.3794 0.1942 0.5120 0.033 Uiso 1 1 calc R
C27 C 0.22276(16) 0.19836(11) 0.43506(11) 0.0335(4) Uani 1 1 d .
H27 H 0.2359 0.2475 0.4063 0.040 Uiso 1 1 calc R
C28 C 0.11762(15) 0.15746(12) 0.41432(12) 0.0362(4) Uani 1 1 d .
H28 H 0.0608 0.1783 0.3708 0.043 Uiso 1 1 calc R
C29 C 0.09705(15) 0.08528(12) 0.45853(12) 0.0345(4) Uani 1 1 d .
H29 H 0.0258 0.0582 0.4452 0.041 Uiso 1 1 calc R
C30 C 0.18233(14) 0.05332(10) 0.52257(10) 0.0261(3) Uani 1 1 d .
H30 H 0.1676 0.0052 0.5525 0.031 Uiso 1 1 calc R
B1 B 0.49722(15) -0.04684(10) 0.81032(11) 0.0204(3) Uani 1 1 d .
N1 N 0.36511(10) 0.06281(8) 0.86220(8) 0.0197(3) Uani 1 1 d .
N2 N 0.47300(11) 0.02562(8) 0.87205(8) 0.0199(3) Uani 1 1 d .
N3 N 0.29412(10) -0.10575(8) 0.80743(8) 0.0191(3) Uani 1 1 d .
N4 N 0.41183(10) -0.11967(8) 0.81566(8) 0.0195(3) Uani 1 1 d .
N5 N 0.37088(11) 0.01805(7) 0.67863(8) 0.0192(3) Uani 1 1 d .
N6 N 0.47870(11) -0.01119(8) 0.71583(8) 0.0195(3) Uani 1 1 d .
N7 N 0.09667(11) 0.04210(8) 0.71747(9) 0.0262(3) Uani 1 1 d .
N8 N 0.01311(12) 0.05349(8) 0.75283(9) 0.0287(3) Uani 1 1 d .
N9 N -0.07012(12) 0.06599(10) 0.78304(11) 0.0391(4) Uani 1 1 d .
Co1 Co 0.253410(16) 0.010278(12) 0.763951(13) 0.01782(7) Uani 1 1 d .
H1 H 0.5862(13) -0.0680(10) 0.8278(10) 0.015(4) Uiso 1 1 d .

loop_
_atom_site_aniso_label
_atom_site_aniso_U_11
_atom_site_aniso_U_22
_atom_site_aniso_U_33
_atom_site_aniso_U_23
_atom_site_aniso_U_13
_atom_site_aniso_U_12
C1 0.0239(8) 0.0304(9) 0.0247(8) 0.0003(7) -0.0019(6) -0.0023(7)
C2 0.0242(8) 0.0231(7) 0.0156(7) 0.0025(6) 0.0022(6) -0.0042(6)
C3 0.0277(8) 0.0212(7) 0.0192(7) -0.0018(6) 0.0026(6) -0.0050(6)
C4 0.0263(8) 0.0189(7) 0.0179(7) 0.0011(6) 0.0056(6) -0.0032(6)
C5 0.0279(8) 0.0212(7) 0.0157(7) -0.0003(6) 0.0043(6) -0.0009(6)
C6 0.0310(9) 0.0230(8) 0.0290(8) -0.0010(6) 0.0080(7) -0.0031(7)
C7 0.0449(10) 0.0196(8) 0.0334(9) 0.0005(7) 0.0096(8) 0.0028(7)
C8 0.0363(9) 0.0303(9) 0.0248(8) -0.0017(7) 0.0062(7) 0.0112(7)
C9 0.0282(9) 0.0334(9) 0.0296(9) -0.0051(7) 0.0067(7) -0.0001(7)
C10 0.0296(8) 0.0221(8) 0.0244(8) -0.0030(6) 0.0063(6) -0.0007(6)
C11 0.0267(8) 0.0256(8) 0.0314(9) -0.0021(7) 0.0020(7) 0.0060(6)
C12 0.0259(8) 0.0209(7) 0.0173(7) -0.0010(6) 0.0018(6) 0.0033(6)
C13 0.0266(8) 0.0182(7) 0.0219(7) 0.0006(6) 0.0032(6) 0.0016(6)
C14 0.0240(8) 0.0193(7) 0.0164(7) 0.0004(6) 0.0031(6) -0.0014(6)
C15 0.0233(8) 0.0223(7) 0.0192(7) 0.0069(6) 0.0023(6) -0.0010(6)
C16 0.0311(9) 0.0241(8) 0.0255(8) 0.0079(6) -0.0019(7) -0.0035(7)
C17 0.0326(9) 0.0349(10) 0.0362(10) 0.0163(8) -0.0066(8) -0.0114(8)
C18 0.0230(9) 0.0541(12) 0.0467(11) 0.0215(9) 0.0042(8) -0.0069(8)
C19 0.0293(9) 0.0463(11) 0.0415(10) 0.0104(9) 0.0129(8) 0.0068(8)
C20 0.0276(8) 0.0284(8) 0.0301(9) 0.0038(7) 0.0075(7) -0.0004(7)
C21 0.0206(8) 0.0492(11) 0.0245(8) -0.0052(7) 0.0050(7) -0.0007(7)
C22 0.0208(8) 0.0253(8) 0.0200(7) -0.0072(6) 0.0047(6) -0.0042(6)
C23 0.0262(8) 0.0250(8) 0.0187(7) -0.0042(6) 0.0067(6) -0.0049(6)
C24 0.0245(8) 0.0164(7) 0.0182(7) -0.0031(6) 0.0039(6) -0.0027(6)
C25 0.0268(8) 0.0210(7) 0.0188(7) -0.0009(6) 0.0073(6) 0.0039(6)
C26 0.0354(9) 0.0237(8) 0.0258(8) -0.0001(6) 0.0116(7) 0.0010(7)
C27 0.0453(11) 0.0276(9) 0.0307(9) 0.0106(7) 0.0156(8) 0.0130(8)
C28 0.0327(9) 0.0471(11) 0.0307(9) 0.0154(8) 0.0106(7) 0.0193(8)
C29 0.0233(8) 0.0466(11) 0.0345(9) 0.0118(8) 0.0069(7) 0.0062(7)
C30 0.0247(8) 0.0280(8) 0.0260(8) 0.0073(6) 0.0055(6) 0.0023(6)
B1 0.0195(8) 0.0208(8) 0.0209(8) -0.0002(7) 0.0029(7) 0.0006(7)
N1 0.0197(6) 0.0196(6) 0.0199(6) -0.0004(5) 0.0030(5) 0.0003(5)
N2 0.0191(6) 0.0212(6) 0.0190(6) 0.0000(5) 0.0020(5) -0.0006(5)
N3 0.0175(6) 0.0202(6) 0.0197(6) 0.0003(5) 0.0031(5) 0.0006(5)
N4 0.0190(6) 0.0195(6) 0.0201(6) -0.0001(5) 0.0027(5) 0.0014(5)
N5 0.0184(6) 0.0189(6) 0.0198(6) -0.0002(5) 0.0014(5) -0.0001(5)
N6 0.0170(6) 0.0218(6) 0.0192(6) -0.0018(5) 0.0018(5) -0.0001(5)
N7 0.0233(7) 0.0272(7) 0.0276(7) 0.0018(6) 0.0028(6) 0.0035(5)
N8 0.0229(7) 0.0245(7) 0.0366(8) -0.0008(6) -0.0019(6) -0.0018(6)
N9 0.0218(8) 0.0399(9) 0.0565(10) -0.0093(7) 0.0085(7) -0.0019(6)
Co1 0.01673(11) 0.01743(11) 0.01911(12) 0.00004(7) 0.00219(8) -0.00010(7)

loop_
_atom_type_symbol
_atom_type_description
_atom_type_scat_dispersion_real
_atom_type_scat_dispersion_imag
_atom_type_scat_source
C C 0.0033 0.0016 'International Tables Vol C Tables 4.2.6.8 and 6.1.1.4'
H H 0.0000 0.0000 'International Tables Vol C Tables 4.2.6.8 and 6.1.1.4'
B B 0.0013 0.0007 'International Tables Vol C Tables 4.2.6.8 and 6.1.1.4'
N N 0.0061 0.0033 'International Tables Vol C Tables 4.2.6.8 and 6.1.1.4'
Co Co 0.3494 0.9721 'International Tables Vol C Tables 4.2.6.8 and 6.1.1.4'

loop_
_geom_angle_atom_site_label_1
_geom_angle_atom_site_label_2
_geom_angle_atom_site_label_3
_geom_angle
C2 C1 H1A 109.5
C2 C1 H1B 109.5
H1A C1 H1B 109.5
C2 C1 H1C 109.5
H1A C1 H1C 109.5
H1B C1 H1C 109.5
N2 C2 C3 107.93(13)
N2 C2 C1 123.15(14)
C3 C2 C1 128.92(14)
C2 C3 C4 106.35(13)
C2 C3 H3 126.8
C4 C3 H3 126.8
N1 C4 C3 109.30(13)
N1 C4 C5 120.99(13)
C3 C4 C5 129.69(14)
C10 C5 C6 118.71(14)
C10 C5 C4 121.65(14)
C6 C5 C4 119.61(14)
C7 C6 C5 120.27(15)
C7 C6 H6 119.9
C5 C6 H6 119.9
C8 C7 C6 120.50(15)
C8 C7 H7 119.7
C6 C7 H7 119.7
C9 C8 C7 119.71(15)
C9 C8 H8 120.1
C7 C8 H8 120.1
C8 C9 C10 119.93(16)
C8 C9 H9 120.0
C10 C9 H9 120.0
C9 C10 C5 120.82(15)
C9 C10 H10 119.6
C5 C10 H10 119.6
C12 C11 H11A 109.5
C12 C11 H11B 109.5
H11A C11 H11B 109.5
C12 C11 H11C 109.5
H11A C11 H11C 109.5
H11B C11 H11C 109.5
N4 C12 C13 107.91(13)
N4 C12 C11 123.25(14)
C13 C12 C11 128.84(14)
C12 C13 C14 106.14(13)
C12 C13 H13 126.9
C14 C13 H13 126.9
N3 C14 C13 109.50(13)
N3 C14 C15 122.08(13)
C13 C14 C15 128.36(14)
C20 C15 C16 118.94(15)
C20 C15 C14 121.28(14)
C16 C15 C14 119.70(14)
C17 C16 C15 120.35(17)
C17 C16 H16 119.8
C15 C16 H16 119.8
C18 C17 C16 120.16(17)
C18 C17 H17 119.9
C16 C17 H17 119.9
C17 C18 C19 120.13(17)
C17 C18 H18 119.9
C19 C18 H18 119.9
C18 C19 C20 120.12(18)
C18 C19 H19 119.9
C20 C19 H19 119.9
C19 C20 C15 120.29(16)
C19 C20 H20 119.9
C15 C20 H20 119.9
C22 C21 H21A 109.5
C22 C21 H21B 109.5
H21A C21 H21B 109.5
C22 C21 H21C 109.5
H21A C21 H21C 109.5
H21B C21 H21C 109.5
N6 C22 C23 107.70(13)
N6 C22 C21 123.02(14)
C23 C22 C21 129.28(15)
C22 C23 C24 106.43(13)
C22 C23 H23 126.8
C24 C23 H23 126.8
N5 C24 C23 109.57(13)
N5 C24 C25 123.22(13)
C23 C24 C25 127.17(14)
C30 C25 C26 118.92(14)
C30 C25 C24 121.66(14)
C26 C25 C24 119.28(14)
C27 C26 C25 120.26(16)
C27 C26 H26 119.9
C25 C26 H26 119.9
C28 C27 C26 120.31(16)
C28 C27 H27 119.8
C26 C27 H27 119.8
C27 C28 C29 119.83(16)
C27 C28 H28 120.1
C29 C28 H28 120.1
C28 C29 C30 120.19(17)
C28 C29 H29 119.9
C30 C29 H29 119.9
C29 C30 C25 120.45(15)
C29 C30 H30 119.8
C25 C30 H30 119.8
N4 B1 N6 109.40(12)
N4 B1 N2 110.84(12)
N6 B1 N2 106.72(12)
N4 B1 H1 110.2(8)
N6 B1 H1 109.9(8)
N2 B1 H1 109.8(8)
C4 N1 N2 107.13(12)
C4 N1 Co1 139.86(10)
N2 N1 Co1 111.77(9)
C2 N2 N1 109.28(12)
C2 N2 B1 129.18(13)
N1 N2 B1 120.26(12)
C14 N3 N4 106.93(12)
C14 N3 Co1 140.07(10)
N4 N3 Co1 111.21(9)
C12 N4 N3 109.50(12)
C12 N4 B1 129.75(13)
N3 N4 B1 120.73(12)
C24 N5 N6 106.45(12)
C24 N5 Co1 140.65(10)
N6 N5 Co1 111.43(9)
C22 N6 N5 109.86(12)
C22 N6 B1 129.13(13)
N5 N6 B1 120.27(12)
N8 N7 Co1 131.16(12)
N9 N8 N7 176.65(18)
N7 Co1 N3 122.12(5)
N7 Co1 N1 129.16(5)
N3 Co1 N1 92.58(5)
N7 Co1 N5 115.60(5)
N3 Co1 N5 97.22(5)
N1 Co1 N5 92.44(5)

loop_
_geom_bond_atom_site_label_1
_geom_bond_atom_site_label_2
_geom_bond_distance
C1 C2 1.495(2)
C1 H1A 0.9600
C1 H1B 0.9600
C1 H1C 0.9600
C2 N2 1.3558(19)
C2 C3 1.377(2)
C3 C4 1.395(2)
C3 H3 0.9300
C4 N1 1.3438(19)
C4 C5 1.472(2)
C5 C10 1.390(2)
C5 C6 1.394(2)
C6 C7 1.384(2)
C6 H6 0.9300
C7 C8 1.383(3)
C7 H7 0.9300
C8 C9 1.383(2)
C8 H8 0.9300
C9 C10 1.387(2)
C9 H9 0.9300
C10 H10 0.9300
C11 C12 1.495(2)
C11 H11A 0.9600
C11 H11B 0.9600
C11 H11C 0.9600
C12 N4 1.3571(19)
C12 C13 1.377(2)
C13 C14 1.397(2)
C13 H13 0.9300
C14 N3 1.3442(19)
C14 C15 1.470(2)
C15 C20 1.392(2)
C15 C16 1.399(2)
C16 C17 1.383(2)
C16 H16 0.9300
C17 C18 1.381(3)
C17 H17 0.9300
C18 C19 1.382(3)
C18 H18 0.9300
C19 C20 1.388(2)
C19 H19 0.9300
C20 H20 0.9300
C21 C22 1.493(2)
C21 H21A 0.9600
C21 H21B 0.9600
C21 H21C 0.9600
C22 N6 1.351(2)
C22 C23 1.375(2)
C23 C24 1.394(2)
C23 H23 0.9300
C24 N5 1.3441(19)
C24 C25 1.475(2)
C25 C30 1.389(2)
C25 C26 1.399(2)
C26 C27 1.385(2)
C26 H26 0.9300
C27 C28 1.381(3)
C27 H27 0.9300
C28 C29 1.385(3)
C28 H28 0.9300
C29 C30 1.387(2)
C29 H29 0.9300
C30 H30 0.9300
B1 N4 1.544(2)
B1 N6 1.551(2)
B1 N2 1.557(2)
B1 H1 1.083(15)
N1 N2 1.3760(17)
N1 Co1 2.0236(12)
N3 N4 1.3726(17)
N3 Co1 2.0126(12)
N5 N6 1.3785(17)
N5 Co1 2.0407(13)
N7 N8 1.1986(19)
N7 Co1 1.9219(13)
N8 N9 1.154(2)
